data_4512618
loop_
_publ_author_name
'Fu, Hong-Ru'
'Zhang, Jian'

_publ_section_title
;
 Flexible Porous Zinc--Pyrazole--Adenine Framework for Hysteretic Sorption
 of Light Hydrocarbons
;
_journal_issue 3
_journal_name_full 'Crystal Growth &amp; Design'
_journal_page_first 1210
_journal_paper_doi 10.1021/cg5016093
_journal_volume 15
_journal_year 2015
_chemical_formula_moiety 'C26 H20 N18 O10 Zn5'
_chemical_formula_sum 'C26 H20 N18 O10 Zn5'
_chemical_formula_weight 1071.45
_chemical_name_systematic
; 
 ? 
;
_space_group_IT_number 18
_symmetry_cell_setting orthorhombic
_symmetry_space_group_name_Hall 'P 2 2ab'
_symmetry_space_group_name_H-M 'P 21 21 2'
_atom_sites_solution_hydrogens geom
_atom_sites_solution_primary direct
_atom_sites_solution_secondary difmap
_audit_creation_method SHELXL-97
_cell_angle_alpha 90.00
_cell_angle_beta 90.00
_cell_angle_gamma 90.00
_cell_formula_units_Z 2
_cell_length_a 20.1049(18)
_cell_length_b 12.7575(15)
_cell_length_c 14.4270(12)
_cell_measurement_reflns_used 2846
_cell_measurement_temperature 293(2)
_cell_measurement_theta_max 24.5400
_cell_measurement_theta_min 2.9390
_cell_volume 3700.4(6)
_computing_cell_refinement 'Bruker FRAMBO'
_computing_data_collection 'Bruker FRAMBO'
_computing_data_reduction 'Bruker SAINT'
_computing_molecular_graphics 'Bruker SHELXTL'
_computing_publication_material 'Bruker SHELXTL'
_computing_structure_refinement 'SHELXL-97 (Sheldrick, 1997)'
_computing_structure_solution 'SHELXS-97 (Sheldrick, 1990)'
_diffrn_ambient_temperature 293(2)
_diffrn_detector_area_resol_mean none
_diffrn_measured_fraction_theta_full 0.998
_diffrn_measured_fraction_theta_max 0.998
_diffrn_measurement_device_type 'multiwire proportional'
_diffrn_measurement_method 'phi and omega scans'
_diffrn_radiation_monochromator graphite
_diffrn_radiation_source 'fine-focus sealed tube'
_diffrn_radiation_type MoK\a
_diffrn_radiation_wavelength 0.71073
_diffrn_reflns_av_R_equivalents 0.0405
_diffrn_reflns_av_sigmaI/netI 0.0609
_diffrn_reflns_limit_h_max 23
_diffrn_reflns_limit_h_min -23
_diffrn_reflns_limit_k_max 15
_diffrn_reflns_limit_k_min -13
_diffrn_reflns_limit_l_max 9
_diffrn_reflns_limit_l_min -17
_diffrn_reflns_number 10494
_diffrn_reflns_theta_full 25.00
_diffrn_reflns_theta_max 25.00
_diffrn_reflns_theta_min 2.47
_diffrn_standards_decay_% none
_diffrn_standards_interval_count none
_diffrn_standards_interval_time none
_diffrn_standards_number none
_exptl_absorpt_coefficient_mu 1.637
_exptl_absorpt_correction_T_max 0.782
_exptl_absorpt_correction_T_min 0.782
_exptl_absorpt_correction_type multi-scan
_exptl_absorpt_process_details 'SADABS (Sheldrick, 1996)'
_exptl_crystal_colour colorless
_exptl_crystal_density_diffrn 0.962
_exptl_crystal_density_method 'not measured'
_exptl_crystal_description block
_exptl_crystal_F_000 1064
_exptl_crystal_size_max 0.15
_exptl_crystal_size_mid 0.15
_exptl_crystal_size_min 0.15
_platon_squeeze_details '  '
_refine_diff_density_max 0.698
_refine_diff_density_min -0.379
_refine_diff_density_rms 0.089
_refine_ls_abs_structure_details 'Flack H D (1983), Acta Cryst. A39, 876-881'
_refine_ls_abs_structure_Flack 0.05(2)
_refine_ls_extinction_method none
_refine_ls_goodness_of_fit_ref 1.055
_refine_ls_hydrogen_treatment constr
_refine_ls_matrix_type full
_refine_ls_number_parameters 267
_refine_ls_number_reflns 6525
_refine_ls_number_restraints 0
_refine_ls_restrained_S_all 1.055
_refine_ls_R_factor_all 0.0615
_refine_ls_R_factor_gt 0.0503
_refine_ls_shift/su_max 0.025
_refine_ls_shift/su_mean 0.004
_refine_ls_structure_factor_coef Fsqd
_refine_ls_weighting_details 'calc w=1/[\s^2^(Fo^2^)+(0.0801P)^2^+0.0000P] where P=(Fo^2^+2Fc^2^)/3'
_refine_ls_weighting_scheme calc
_refine_ls_wR_factor_gt 0.1401
_refine_ls_wR_factor_ref 0.1471
_reflns_number_gt 4901
_reflns_number_total 6525
_reflns_threshold_expression >2sigma(I)
_cod_data_source_file cg5016093_si_002.cif
_cod_data_source_block a
_cod_depositor_comments
;
The following automatic conversions were performed:

'_symmetry_cell_setting' value 'Orthorhombic' changed to
'orthorhombic' according to
/usr/data/users/saulius/crontab/automatic-downloads/rss-feeds/ACS/lib/dictionaries/cif_core.dic
dictionary named 'cif_core.dic' version 2.4.2 from 2011-04-26.

Automatic conversion script
Id: cif_fix_values 3008 2015-01-20 13:52:24Z robertas 

 Adding full bibliography for 4512618.cif.
;
_cod_original_sg_symbol_H-M P21212
_cod_database_code 4512618

loop_
_symmetry_equiv_pos_as_xyz
'x, y, z'
'-x, -y, z'
'-x+1/2, y+1/2, -z'
'x+1/2, -y+1/2, -z'

loop_
_atom_site_label
_atom_site_type_symbol
_atom_site_fract_x
_atom_site_fract_y
_atom_site_fract_z
_atom_site_U_iso_or_equiv
_atom_site_adp_type
_atom_site_occupancy
_atom_site_symmetry_multiplicity
_atom_site_calc_flag
_atom_site_refinement_flags
Zn1 Zn 0.23262(4) 0.70643(5) 0.33937(4) 0.0469(2) Uani 1 1 d .
Zn2 Zn 0.26797(3) 0.53213(5) 0.17437(5) 0.0431(2) Uani 1 1 d .
Zn3 Zn 0.0000 0.5000 -0.00194(7) 0.0454(3) Uani 1 2 d S
N4 N 0.1710(2) 0.5686(4) 0.1569(4) 0.0437(12) Uani 1 1 d .
N1 N 0.2751(3) 0.4886(4) 0.3075(3) 0.0535(13) Uani 1 1 d .
N8 N 0.1837(2) 0.1690(4) -0.1738(4) 0.0481(12) Uani 1 1 d .
N5 N 0.0699(2) 0.5655(4) 0.0834(4) 0.0478(13) Uani 1 1 d .
O3 O 0.0474(2) 0.3692(5) -0.0381(4) 0.0728(15) Uani 1 1 d .
C9 C 0.0702(3) 0.6404(5) 0.1545(5) 0.0481(15) Uani 1 1 d .
N2 N 0.2554(3) 0.5594(4) 0.3739(4) 0.0578(15) Uani 1 1 d .
N9 N 0.1989(3) 0.2377(4) -0.2421(3) 0.0538(14) Uani 1 1 d .
O1 O 0.2660(4) 0.3455(6) 0.5932(5) 0.122(3) Uani 1 1 d .
O2 O 0.3050(5) 0.2335(6) 0.4929(7) 0.159(4) Uani 1 1 d .
C12 C 0.1397(3) 0.2137(6) -0.1174(4) 0.0498(16) Uani 1 1 d .
H12A H 0.1213 0.1823 -0.0652 0.060 Uiso 1 1 calc R
C4 C 0.2570(4) 0.5086(7) 0.4559(5) 0.073(2) Uani 1 1 d .
H4A H 0.2461 0.5383 0.5128 0.087 Uiso 1 1 calc R
C2 C 0.2772(4) 0.4069(7) 0.4433(6) 0.068(2) Uani 1 1 d .
C6 C 0.1298(3) 0.6395(5) 0.1979(4) 0.0437(15) Uani 1 1 d .
C13 C 0.1649(4) 0.3234(6) -0.2259(5) 0.069(2) Uani 1 1 d .
H13A H 0.1674 0.3832 -0.2626 0.083 Uiso 1 1 calc R
C10 C 0.0812(4) 0.3966(7) -0.1083(6) 0.070(2) Uani 1 1 d .
N3 N 0.1443(3) 0.7007(4) 0.2723(4) 0.0551(14) Uani 1 1 d .
C5 C 0.1329(3) 0.5248(6) 0.0902(4) 0.0502(16) Uani 1 1 d .
H5A H 0.1482 0.4714 0.0519 0.060 Uiso 1 1 calc R
N6 N -0.0379(3) 0.7258(7) 0.1388(5) 0.105(3) Uani 1 1 d .
H6A H -0.0650 0.7741 0.1561 0.125 Uiso 1 1 calc R
H6B H -0.0478 0.6862 0.0925 0.125 Uiso 1 1 calc R
C11 C 0.1253(4) 0.3151(6) -0.1487(5) 0.063(2) Uani 1 1 d .
C7 C 0.0944(4) 0.7630(7) 0.2962(6) 0.082(3) Uani 1 1 d .
H7A H 0.1015 0.8048 0.3481 0.099 Uiso 1 1 calc R
O4 O 0.0796(4) 0.4816(5) -0.1374(4) 0.103(2) Uani 1 1 d .
C3 C 0.2866(4) 0.3997(6) 0.3508(6) 0.069(2) Uani 1 1 d .
H3A H 0.2997 0.3385 0.3209 0.083 Uiso 1 1 calc R
C8 C 0.0210(4) 0.7120(7) 0.1847(6) 0.076(2) Uani 1 1 d .
N7 N 0.0350(4) 0.7733(6) 0.2550(5) 0.101(3) Uani 1 1 d .
O1W O 0.2916(4) 0.4179(10) 0.0770(7) 0.252(8) Uani 1 1 d .
HOB H 0.2602 0.3931 0.0383 0.302 Uiso 1 1 d R
HOC H 0.3332 0.3919 0.0747 0.302 Uiso 1 1 d R
C1 C 0.2836(4) 0.3251(10) 0.5107(9) 0.101(4) Uani 1 1 d .

loop_
_atom_site_aniso_label
_atom_site_aniso_U_11
_atom_site_aniso_U_22
_atom_site_aniso_U_33
_atom_site_aniso_U_23
_atom_site_aniso_U_13
_atom_site_aniso_U_12
Zn1 0.0638(4) 0.0451(4) 0.0318(3) -0.0028(3) 0.0072(4) -0.0080(4)
Zn2 0.0446(3) 0.0420(4) 0.0426(4) -0.0038(3) -0.0011(3) 0.0019(3)
Zn3 0.0404(5) 0.0546(6) 0.0413(5) 0.000 0.000 0.0088(4)
N4 0.043(2) 0.048(3) 0.040(3) -0.005(3) 0.002(2) -0.002(2)
N1 0.071(3) 0.046(3) 0.044(3) 0.001(3) -0.006(3) -0.002(3)
N8 0.054(3) 0.042(3) 0.048(3) -0.001(3) 0.009(3) 0.008(2)
N5 0.045(3) 0.053(3) 0.045(3) 0.003(3) 0.004(2) 0.010(3)
O3 0.055(3) 0.105(4) 0.058(3) -0.011(3) 0.000(2) 0.013(3)
C9 0.045(3) 0.052(4) 0.047(3) -0.013(3) -0.004(3) 0.009(3)
N2 0.069(4) 0.060(4) 0.044(3) 0.016(3) 0.009(3) -0.009(3)
N9 0.073(3) 0.047(3) 0.041(3) 0.001(3) 0.017(3) 0.021(3)
O1 0.114(5) 0.144(7) 0.108(5) 0.086(5) 0.018(5) 0.012(5)
O2 0.231(9) 0.091(5) 0.157(8) 0.069(6) -0.050(8) -0.021(6)
C12 0.054(4) 0.058(4) 0.038(3) -0.002(3) 0.007(3) 0.002(3)
C4 0.075(5) 0.101(6) 0.042(3) 0.028(4) -0.001(3) -0.007(5)
C2 0.066(5) 0.071(5) 0.068(5) 0.036(4) -0.022(4) -0.011(4)
C6 0.051(3) 0.033(3) 0.047(4) 0.003(3) 0.001(3) 0.004(3)
C13 0.101(5) 0.070(5) 0.037(3) 0.010(4) 0.008(4) 0.036(5)
C10 0.073(5) 0.082(6) 0.056(5) -0.024(5) -0.015(4) 0.027(5)
N3 0.064(3) 0.057(4) 0.044(3) -0.012(3) 0.000(3) -0.003(3)
C5 0.042(3) 0.068(5) 0.041(3) -0.011(3) -0.002(3) 0.010(3)
N6 0.077(4) 0.127(6) 0.110(6) -0.061(6) -0.017(4) 0.045(5)
C11 0.068(4) 0.077(5) 0.044(4) -0.011(4) 0.001(3) 0.035(4)
C7 0.069(5) 0.096(6) 0.082(6) -0.057(5) 0.003(4) 0.013(5)
O4 0.142(5) 0.086(5) 0.082(4) 0.005(4) 0.019(4) 0.065(4)
C3 0.075(5) 0.051(4) 0.082(6) 0.018(4) -0.036(4) -0.003(4)
C8 0.063(4) 0.077(5) 0.088(6) -0.020(5) 0.002(4) 0.019(4)
N7 0.090(5) 0.115(6) 0.097(5) -0.065(5) -0.020(4) 0.045(5)
O1W 0.121(6) 0.390(16) 0.244(11) -0.223(12) -0.099(7) 0.155(9)
C1 0.080(6) 0.108(8) 0.116(8) 0.064(8) -0.032(6) -0.020(6)

loop_
_atom_type_symbol
_atom_type_description
_atom_type_scat_dispersion_real
_atom_type_scat_dispersion_imag
_atom_type_scat_source
C C 0.0033 0.0016 'International Tables Vol C Tables 4.2.6.8 and 6.1.1.4'
H H 0.0000 0.0000 'International Tables Vol C Tables 4.2.6.8 and 6.1.1.4'
N N 0.0061 0.0033 'International Tables Vol C Tables 4.2.6.8 and 6.1.1.4'
O O 0.0106 0.0060 'International Tables Vol C Tables 4.2.6.8 and 6.1.1.4'
Zn Zn 0.2839 1.4301 'International Tables Vol C Tables 4.2.6.8 and 6.1.1.4'

loop_
_geom_angle_atom_site_label_1
_geom_angle_atom_site_label_2
_geom_angle_atom_site_label_3
_geom_angle
_geom_angle_site_symmetry_1
_geom_angle_site_symmetry_3
N2 Zn1 N9 101.8(2) . 3
N2 Zn1 O1 134.6(3) . 3_556
N9 Zn1 O1 98.8(3) 3 3_556
N2 Zn1 N3 106.7(2) . .
N9 Zn1 N3 105.9(2) 3 .
O1 Zn1 N3 105.9(3) 3_556 .
N8 Zn2 N1 102.2(2) 3 .
N8 Zn2 N4 105.5(2) 3 .
N1 Zn2 N4 104.6(2) . .
N8 Zn2 O1W 119.9(4) 3 .
N1 Zn2 O1W 115.9(4) . .
N4 Zn2 O1W 107.3(2) . .
O3 Zn3 O3 149.6(3) . 2_565
O3 Zn3 N5 99.9(2) . .
O3 Zn3 N5 98.3(2) 2_565 .
O3 Zn3 N5 98.3(2) . 2_565
O3 Zn3 N5 99.9(2) 2_565 2_565
N5 Zn3 N5 106.0(3) . 2_565
C5 N4 C6 103.9(5) . .
C5 N4 Zn2 122.8(4) . .
C6 N4 Zn2 133.3(4) . .
C3 N1 N2 106.6(6) . .
C3 N1 Zn2 135.0(5) . .
N2 N1 Zn2 117.7(4) . .
C12 N8 N9 108.5(5) . .
C12 N8 Zn2 134.5(4) . 3_545
N9 N8 Zn2 117.0(4) . 3_545
C5 N5 C9 101.6(5) . .
C5 N5 Zn3 121.5(4) . .
C9 N5 Zn3 136.2(4) . .
C10 O3 Zn3 103.5(5) . .
C6 C9 N5 109.7(5) . .
C6 C9 C8 118.9(6) . .
N5 C9 C8 131.5(6) . .
C4 N2 N1 106.8(6) . .
C4 N2 Zn1 132.6(6) . .
N1 N2 Zn1 120.6(4) . .
C13 N9 N8 107.0(5) . .
C13 N9 Zn1 130.4(5) . 3_545
N8 N9 Zn1 122.4(4) . 3_545
C1 O1 Zn1 105.5(7) . 3_546
N8 C12 C11 109.7(6) . .
N8 C12 H12A 125.2 . .
C11 C12 H12A 125.2 . .
N2 C4 C2 110.2(7) . .
N2 C4 H4A 124.9 . .
C2 C4 H4A 124.9 . .
C3 C2 C4 103.7(6) . .
C3 C2 C1 127.5(10) . .
C4 C2 C1 128.7(9) . .
C9 C6 N4 110.1(5) . .
C9 C6 N3 123.4(6) . .
N4 C6 N3 126.5(6) . .
N9 C13 C11 112.5(7) . .
N9 C13 H13A 123.7 . .
C11 C13 H13A 123.7 . .
O4 C10 O3 122.2(8) . .
O4 C10 C11 121.7(9) . .
O3 C10 C11 116.1(8) . .
C7 N3 C6 112.8(6) . .
C7 N3 Zn1 121.2(5) . .
C6 N3 Zn1 125.9(4) . .
N4 C5 N5 114.7(6) . .
N4 C5 H5A 122.6 . .
N5 C5 H5A 122.6 . .
C8 N6 H6A 120.0 . .
C8 N6 H6B 120.0 . .
H6A N6 H6B 120.0 . .
C13 C11 C12 102.2(6) . .
C13 C11 C10 127.7(8) . .
C12 C11 C10 130.1(7) . .
N3 C7 N7 128.2(7) . .
N3 C7 H7A 115.9 . .
N7 C7 H7A 115.9 . .
N1 C3 C2 112.7(7) . .
N1 C3 H3A 123.6 . .
C2 C3 H3A 123.6 . .
N7 C8 N6 118.9(7) . .
N7 C8 C9 118.2(7) . .
N6 C8 C9 122.6(7) . .
C8 N7 C7 118.4(7) . .
Zn2 O1W HOB 120.3 . .
Zn2 O1W HOC 119.6 . .
HOB O1W HOC 120.0 . .
O1 C1 O2 118.1(10) . .
O1 C1 C2 117.6(11) . .
O2 C1 C2 124.3(13) . .

loop_
_geom_bond_atom_site_label_1
_geom_bond_atom_site_label_2
_geom_bond_distance
_geom_bond_site_symmetry_2
Zn1 N2 1.994(6) .
Zn1 N9 2.006(5) 3
Zn1 O1 2.023(7) 3_556
Zn1 N3 2.023(5) .
Zn2 N8 1.998(5) 3
Zn2 N1 2.004(5) .
Zn2 N4 2.020(5) .
Zn2 O1W 2.080(8) .
Zn3 O3 1.991(5) .
Zn3 O3 1.991(5) 2_565
Zn3 N5 2.047(5) .
Zn3 N5 2.047(5) 2_565
N4 C5 1.350(7) .
N4 C6 1.361(7) .
N1 C3 1.315(8) .
N1 N2 1.375(7) .
N8 C12 1.330(8) .
N8 N9 1.354(7) .
N8 Zn2 1.998(5) 3_545
N5 C5 1.373(7) .
N5 C9 1.402(8) .
O3 C10 1.268(10) .
C9 C6 1.353(8) .
C9 C8 1.416(9) .
N2 C4 1.349(8) .
N9 C13 1.310(8) .
N9 Zn1 2.006(5) 3_545
O1 C1 1.270(14) .
O1 Zn1 2.023(7) 3_546
O2 C1 1.271(14) .
C12 C11 1.401(10) .
C12 H12A 0.9300 .
C4 C2 1.372(11) .
C4 H4A 0.9300 .
C2 C3 1.350(11) .
C2 C1 1.432(11) .
C6 N3 1.359(7) .
C13 C11 1.374(10) .
C13 H13A 0.9300 .
C10 O4 1.164(10) .
C10 C11 1.486(10) .
N3 C7 1.326(9) .
C5 H5A 0.9300 .
N6 C8 1.368(10) .
N6 H6A 0.8600 .
N6 H6B 0.8600 .
C7 N7 1.341(10) .
C7 H7A 0.9300 .
C3 H3A 0.9300 .
C8 N7 1.311(10) .
O1W HOB 0.8999 .
O1W HOC 0.9002 .

loop_
_platon_squeeze_void_nr
_platon_squeeze_void_average_x
_platon_squeeze_void_average_y
_platon_squeeze_void_average_z
_platon_squeeze_void_volume
_platon_squeeze_void_count_electrons
1 0.002 -0.013 -0.001 2195.6 191.1
